data_7237249
loop_
_publ_author_name
'Parmar, Bhavesh'
'Patel, Parth'
'Pillai, Renjith S.'
'Kureshy, Rukhsana I.'
'Khan, Noor-ul H.'
'Suresh, Eringathodi'

_publ_section_title
;
 Efficient catalytic conversion of terminal/internal epoxides to cyclic
 carbonates by porous Co(ii) MOF under ambient conditions:
 structure--property correlation and computational studies
;
_journal_issue 6
_journal_name_full 'Journal of Materials Chemistry A'
_journal_page_first 2884
_journal_paper_doi 10.1039/C8TA10631B
_journal_volume 7
_journal_year 2019
_chemical_formula_sum 'C26 H18 Co N4 O6'
_chemical_formula_weight 541.37
_space_group_crystal_system monoclinic
_space_group_IT_number 13
_space_group_name_Hall '-P 2yc'
_space_group_name_H-M_alt 'P 1 2/c 1'
_atom_sites_solution_hydrogens geom
_audit_creation_method SHELXL-2017/1
_audit_update_record
;
2018-08-27 deposited with the CCDC.
2019-01-06 downloaded from the CCDC.
;
_cell_angle_alpha 90
_cell_angle_beta 107.011(12)
_cell_angle_gamma 90
_cell_formula_units_Z 4
_cell_length_a 12.625(4)
_cell_length_b 9.350(3)
_cell_length_c 26.835(7)
_cell_measurement_reflns_used 3165
_cell_measurement_temperature 150(2)
_cell_measurement_theta_max 28.13
_cell_measurement_theta_min 2.32
_cell_volume 3029.1(16)
_computing_cell_refinement 'BRUKER SMART'
_computing_data_collection 'BRUKER SMART'
_computing_data_reduction 'BRUKER SAINT'
_computing_molecular_graphics 'Bruker SHELXTL'
_computing_publication_material 'Bruker SHELXTL'
_computing_structure_refinement 'SHELXL-2017/1 (Sheldrick, 2017)'
_computing_structure_solution 'Bruker SHELXTL'
_diffrn_ambient_temperature 150(2)
_diffrn_measured_fraction_theta_full 0.988
_diffrn_measured_fraction_theta_max 0.988
_diffrn_measurement_device_type 'BRUKER SMART APEX CCD DIFFRACTOMETER'
_diffrn_measurement_method 'OMEGA-PHI SCAN'
_diffrn_radiation_type MoK\a
_diffrn_radiation_wavelength 0.71073
_diffrn_reflns_av_R_equivalents 0.0456
_diffrn_reflns_av_unetI/netI 0.0740
_diffrn_reflns_Laue_measured_fraction_full 0.988
_diffrn_reflns_Laue_measured_fraction_max 0.988
_diffrn_reflns_limit_h_max 15
_diffrn_reflns_limit_h_min -12
_diffrn_reflns_limit_k_max 9
_diffrn_reflns_limit_k_min -11
_diffrn_reflns_limit_l_max 20
_diffrn_reflns_limit_l_min -31
_diffrn_reflns_number 11097
_diffrn_reflns_point_group_measured_fraction_full 0.988
_diffrn_reflns_point_group_measured_fraction_max 0.988
_diffrn_reflns_theta_full 25.000
_diffrn_reflns_theta_max 25.000
_diffrn_reflns_theta_min 1.587
_diffrn_source 'fine-focus sealed tube'
_exptl_absorpt_coefficient_mu 0.607
_exptl_absorpt_correction_T_max 0.9645
_exptl_absorpt_correction_T_min 0.8883
_exptl_absorpt_correction_type multi-scan
_exptl_absorpt_process_details 'BRUKER SADABS'
_exptl_crystal_colour RED
_exptl_crystal_density_diffrn 1.187
_exptl_crystal_density_method 'not measured'
_exptl_crystal_description PLATES
_exptl_crystal_F_000 1108
_exptl_crystal_size_max 0.200
_exptl_crystal_size_mid 0.130
_exptl_crystal_size_min 0.060
_platon_squeeze_details ' ?'
_refine_diff_density_max 0.929
_refine_diff_density_min -0.849
_refine_diff_density_rms 0.097
_refine_ls_extinction_method none
_refine_ls_goodness_of_fit_ref 1.096
_refine_ls_hydrogen_treatment constr
_refine_ls_matrix_type full
_refine_ls_number_parameters 334
_refine_ls_number_reflns 5260
_refine_ls_number_restraints 0
_refine_ls_restrained_S_all 1.096
_refine_ls_R_factor_all 0.0903
_refine_ls_R_factor_gt 0.0716
_refine_ls_shift/su_max 0.000
_refine_ls_shift/su_mean 0.000
_refine_ls_structure_factor_coef Fsqd
_refine_ls_weighting_details 'w=1/[\s^2^(Fo^2^)+(0.0870P)^2^+0.8391P] where P=(Fo^2^+2Fc^2^)/3'
_refine_ls_weighting_scheme calc
_refine_ls_wR_factor_gt 0.1630
_refine_ls_wR_factor_ref 0.1699
_reflns_Friedel_coverage 0.000
_reflns_number_gt 4077
_reflns_number_total 5260
_reflns_threshold_expression 'I > 2\s(I)'
_cod_data_source_file c8ta10631b2.cif
_cod_data_source_block bjp428m
_cod_depositor_comments
;
The following automatic conversions were performed:

data item '_exptl_absorpt_correction_type' value 'MULTI-SCAN' was
changed to 'multi-scan' in accordance with the
/home/saulius/struct/COD-crude-data/automatic-downloads/DataCite-retrospective/RSC/depositions/lib/dictionaries/cif_core.dic
dictionary named 'cif_core.dic' version 2.4.2 last updated on
2011-04-26.

Automatic conversion script
Id: cif_fix_values 6909 2019-04-08 15:41:33Z antanas 
;
_cod_original_sg_symbol_H-M 'P 2/c'
_cod_database_code 7237249
_shelx_shelxl_version_number 2017/1
_shelx_space_group_comment
;
The symmetry employed for this shelxl refinement is uniquely defined
by the following loop, which should always be used as a source of
symmetry information in preference to the above space-group names.
They are only intended as comments.
;
_shelx_estimated_absorpt_t_min 0.888
_shelx_estimated_absorpt_t_max 0.965

loop_
_space_group_symop_operation_xyz
'x, y, z'
'-x, y, -z+1/2'
'-x, -y, -z'
'x, -y, z-1/2'

loop_
_atom_site_label
_atom_site_type_symbol
_atom_site_fract_x
_atom_site_fract_y
_atom_site_fract_z
_atom_site_U_iso_or_equiv
_atom_site_adp_type
_atom_site_occupancy
_atom_site_site_symmetry_order
_atom_site_calc_flag
_atom_site_refinement_flags_posn
_atom_site_refinement_flags_adp
Co1 Co 0.09061(4) 0.39322(6) -0.03893(2) 0.01523(19) Uani 1 1 d . .
O1 O 0.1342(2) 0.3704(3) 0.03837(12) 0.0246(7) Uani 1 1 d . .
O2 O 0.0008(2) 0.4354(3) 0.07235(12) 0.0257(7) Uani 1 1 d . .
O3 O 0.3173(3) 0.0761(5) 0.25674(15) 0.0584(12) Uani 1 1 d . .
O4 O 0.1938(2) -0.1995(3) 0.44965(12) 0.0238(7) Uani 1 1 d . .
O5 O 0.0913(2) -0.3258(3) 0.38550(12) 0.0264(7) Uani 1 1 d . .
O6 O 0.5592(3) 1.0805(4) -0.09994(16) 0.0525(12) Uani 1 1 d . .
N1 N 0.2368(3) 0.5223(4) -0.02682(14) 0.0207(8) Uani 1 1 d . .
N2 N 0.5343(3) 0.8659(4) -0.03935(16) 0.0284(10) Uani 1 1 d . .
N3 N 0.6332(3) 0.9371(4) -0.03081(15) 0.0235(9) Uani 1 1 d . .
H3C H 0.690880 0.914781 -0.004399 0.028 Uiso 1 1 calc R U
N4 N 0.9467(3) 1.2612(4) -0.04679(14) 0.0195(8) Uani 1 1 d . .
C1 C 0.0889(3) 0.3719(4) 0.07438(18) 0.0214(10) Uani 1 1 d . .
C2 C 0.1454(3) 0.2903(4) 0.12212(17) 0.0228(10) Uani 1 1 d . .
C3 C 0.2448(4) 0.2223(5) 0.12704(18) 0.0298(11) Uani 1 1 d . .
H3 H 0.276855 0.227269 0.099170 0.036 Uiso 1 1 calc R U
C4 C 0.2989(4) 0.1472(5) 0.1714(2) 0.0356(12) Uani 1 1 d . .
H4 H 0.366499 0.099166 0.173768 0.043 Uiso 1 1 calc R U
C5 C 0.2539(4) 0.1426(6) 0.2121(2) 0.0379(13) Uani 1 1 d . .
C6 C 0.1553(4) 0.2105(7) 0.2089(2) 0.0514(16) Uani 1 1 d . .
H6 H 0.124918 0.207750 0.237386 0.062 Uiso 1 1 calc R U
C7 C 0.1009(4) 0.2831(6) 0.1635(2) 0.0415(14) Uani 1 1 d . .
H7 H 0.032117 0.328509 0.160772 0.050 Uiso 1 1 calc R U
C8 C 0.2686(4) 0.0104(6) 0.2904(2) 0.0398(13) Uani 1 1 d . .
C9 C 0.3245(4) 0.0230(5) 0.34252(19) 0.0291(11) Uani 1 1 d . .
H9 H 0.388988 0.080973 0.353621 0.035 Uiso 1 1 calc R U
C10 C 0.2858(3) -0.0498(5) 0.37857(18) 0.0260(11) Uani 1 1 d . .
H10 H 0.323522 -0.039875 0.414647 0.031 Uiso 1 1 calc R U
C11 C 0.1934(4) -0.1367(5) 0.36311(18) 0.0261(11) Uani 1 1 d . .
C12 C 0.1374(4) -0.1465(6) 0.3101(2) 0.0423(14) Uani 1 1 d . .
H12 H 0.072531 -0.203508 0.298765 0.051 Uiso 1 1 calc R U
C13 C 0.1758(5) -0.0739(7) 0.2742(2) 0.0577(18) Uani 1 1 d . .
H13 H 0.137906 -0.082176 0.238058 0.069 Uiso 1 1 calc R U
C14 C 0.1567(3) -0.2235(4) 0.40113(18) 0.0208(10) Uani 1 1 d . .
C15 C 0.2500(4) 0.6065(5) -0.0644(2) 0.0341(12) Uani 1 1 d . .
H15 H 0.192535 0.609037 -0.096524 0.041 Uiso 1 1 calc R U
C16 C 0.3424(4) 0.6907(5) -0.0596(2) 0.0334(12) Uani 1 1 d . .
H16 H 0.347700 0.749188 -0.087704 0.040 Uiso 1 1 calc R U
C17 C 0.4279(3) 0.6887(4) -0.01288(18) 0.0219(10) Uani 1 1 d . .
C18 C 0.4143(3) 0.6025(5) 0.02590(18) 0.0286(11) Uani 1 1 d . .
H18 H 0.470496 0.597689 0.058371 0.034 Uiso 1 1 calc R U
C19 C 0.3184(3) 0.5222(5) 0.01779(18) 0.0256(11) Uani 1 1 d . .
H19 H 0.310622 0.463917 0.045505 0.031 Uiso 1 1 calc R U
C20 C 0.5294(3) 0.7737(5) -0.00540(19) 0.0253(11) Uani 1 1 d . .
H20 H 0.590823 0.759676 0.024638 0.030 Uiso 1 1 calc R U
C21 C 0.6387(4) 1.0428(5) -0.06444(19) 0.0282(11) Uani 1 1 d . .
C22 C 0.7501(3) 1.1129(5) -0.05627(19) 0.0248(10) Uani 1 1 d . .
C23 C 0.7598(4) 1.2062(5) -0.0945(2) 0.0323(12) Uani 1 1 d . .
H23 H 0.698972 1.222071 -0.124680 0.039 Uiso 1 1 calc R U
C24 C 0.8586(4) 1.2760(5) -0.08852(19) 0.0300(11) Uani 1 1 d . .
H24 H 0.864497 1.338210 -0.115569 0.036 Uiso 1 1 calc R U
C25 C 0.9369(3) 1.1690(5) -0.01090(18) 0.0227(10) Uani 1 1 d . .
H25 H 0.999423 1.153825 0.018529 0.027 Uiso 1 1 calc R U
C26 C 0.8408(3) 1.0932(5) -0.01369(18) 0.0253(10) Uani 1 1 d . .
H26 H 0.837790 1.028971 0.013304 0.030 Uiso 1 1 calc R U

loop_
_atom_site_aniso_label
_atom_site_aniso_U_11
_atom_site_aniso_U_22
_atom_site_aniso_U_33
_atom_site_aniso_U_23
_atom_site_aniso_U_13
_atom_site_aniso_U_12
Co1 0.0130(3) 0.0188(3) 0.0142(3) 0.0007(3) 0.0044(2) -0.0070(2)
O1 0.0200(15) 0.0359(19) 0.0181(18) 0.0062(14) 0.0058(13) -0.0072(13)
O2 0.0252(16) 0.0224(16) 0.032(2) 0.0085(14) 0.0126(14) 0.0025(13)
O3 0.035(2) 0.098(3) 0.039(2) 0.047(2) 0.0057(18) 0.000(2)
O4 0.0265(16) 0.0303(17) 0.0159(18) -0.0007(14) 0.0082(14) 0.0051(13)
O5 0.0291(17) 0.0307(17) 0.0197(18) 0.0042(15) 0.0077(14) -0.0016(14)
O6 0.0214(18) 0.059(2) 0.062(3) 0.029(2) -0.0106(18) -0.0169(16)
N1 0.0161(17) 0.0213(19) 0.023(2) -0.0005(17) 0.0029(16) -0.0072(14)
N2 0.0183(19) 0.027(2) 0.040(3) -0.004(2) 0.0090(18) -0.0146(16)
N3 0.0125(17) 0.028(2) 0.030(2) 0.0014(18) 0.0057(15) -0.0088(15)
N4 0.0122(17) 0.0221(19) 0.022(2) 0.0004(17) 0.0023(15) -0.0089(14)
C1 0.028(2) 0.015(2) 0.022(3) 0.0007(19) 0.009(2) -0.0080(18)
C2 0.025(2) 0.025(2) 0.020(3) 0.005(2) 0.010(2) -0.0052(18)
C3 0.034(3) 0.036(3) 0.024(3) 0.010(2) 0.015(2) 0.009(2)
C4 0.030(3) 0.039(3) 0.040(3) 0.009(3) 0.014(2) 0.002(2)
C5 0.037(3) 0.048(3) 0.028(3) 0.022(3) 0.009(2) -0.003(2)
C6 0.047(3) 0.083(5) 0.034(3) 0.024(3) 0.025(3) 0.011(3)
C7 0.034(3) 0.059(4) 0.039(3) 0.022(3) 0.021(3) 0.015(2)
C8 0.030(3) 0.057(3) 0.031(3) 0.024(3) 0.007(2) 0.007(2)
C9 0.021(2) 0.034(3) 0.032(3) 0.014(2) 0.007(2) 0.0066(19)
C10 0.024(2) 0.030(2) 0.022(3) 0.006(2) 0.003(2) 0.0058(19)
C11 0.030(2) 0.031(3) 0.020(3) 0.008(2) 0.010(2) 0.0044(19)
C12 0.035(3) 0.060(4) 0.027(3) 0.014(3) 0.000(2) -0.014(2)
C13 0.050(4) 0.088(5) 0.025(3) 0.021(3) -0.005(3) -0.019(3)
C14 0.013(2) 0.020(2) 0.028(3) 0.000(2) 0.0048(19) 0.0099(17)
C15 0.030(3) 0.042(3) 0.027(3) 0.007(2) 0.004(2) -0.016(2)
C16 0.028(3) 0.041(3) 0.030(3) 0.006(2) 0.007(2) -0.016(2)
C17 0.016(2) 0.021(2) 0.031(3) -0.008(2) 0.011(2) -0.0092(17)
C18 0.022(2) 0.039(3) 0.022(3) 0.001(2) 0.002(2) -0.010(2)
C19 0.025(2) 0.030(3) 0.022(3) 0.002(2) 0.008(2) -0.0109(19)
C20 0.018(2) 0.028(2) 0.031(3) -0.007(2) 0.009(2) -0.0081(18)
C21 0.021(2) 0.031(3) 0.031(3) -0.003(2) 0.005(2) -0.009(2)
C22 0.020(2) 0.023(2) 0.033(3) -0.004(2) 0.010(2) -0.0050(18)
C23 0.020(2) 0.039(3) 0.030(3) 0.008(2) -0.004(2) -0.009(2)
C24 0.025(2) 0.033(3) 0.030(3) 0.005(2) 0.005(2) -0.017(2)
C25 0.017(2) 0.023(2) 0.027(3) 0.000(2) 0.0051(19) -0.0011(17)
C26 0.026(2) 0.022(2) 0.028(3) 0.005(2) 0.008(2) -0.0062(18)

loop_
_atom_type_symbol
_atom_type_description
_atom_type_scat_dispersion_real
_atom_type_scat_dispersion_imag
_atom_type_scat_source
Co Co 0.3494 0.9721 'International Tables Vol C Tables 4.2.6.8 and 6.1.1.4'
C C 0.0033 0.0016 'International Tables Vol C Tables 4.2.6.8 and 6.1.1.4'
O O 0.0106 0.0060 'International Tables Vol C Tables 4.2.6.8 and 6.1.1.4'
N N 0.0061 0.0033 'International Tables Vol C Tables 4.2.6.8 and 6.1.1.4'
H H 0.0000 0.0000 'International Tables Vol C Tables 4.2.6.8 and 6.1.1.4'

loop_
_geom_angle_atom_site_label_1
_geom_angle_atom_site_label_2
_geom_angle_atom_site_label_3
_geom_angle
_geom_angle_site_symmetry_1
_geom_angle_site_symmetry_3
O1 Co1 O2 119.56(13) . 3_565
O1 Co1 O5 151.98(12) . 4
O2 Co1 O5 88.45(12) 3_565 4
O1 Co1 N1 86.54(13) . .
O2 Co1 N1 88.58(12) 3_565 .
O5 Co1 N1 93.90(13) 4 .
O1 Co1 N4 90.49(13) . 1_445
O2 Co1 N4 93.15(12) 3_565 1_445
O5 Co1 N4 88.59(13) 4 1_445
N1 Co1 N4 177.02(14) . 1_445
O1 Co1 O4 93.41(12) . 4
O2 Co1 O4 146.58(12) 3_565 4
O5 Co1 O4 58.64(11) 4 4
N1 Co1 O4 88.16(12) . 4
N4 Co1 O4 91.72(12) 1_445 4
C1 O1 Co1 138.4(3) . .
C1 O2 Co1 141.3(3) . 3_565
C8 O3 C5 121.0(4) . .
C14 O4 Co1 86.8(2) . 4_556
C14 O5 Co1 95.4(3) . 4_556
C15 N1 C19 116.6(4) . .
C15 N1 Co1 120.7(3) . .
C19 N1 Co1 122.7(3) . .
C20 N2 N3 116.2(4) . .
C21 N3 N2 117.7(4) . .
C25 N4 C24 116.4(3) . .
C25 N4 Co1 123.8(3) . 1_665
C24 N4 Co1 119.7(3) . 1_665
O2 C1 O1 124.8(4) . .
O2 C1 C2 118.6(4) . .
O1 C1 C2 116.5(4) . .
C3 C2 C7 118.2(4) . .
C3 C2 C1 120.9(4) . .
C7 C2 C1 120.9(4) . .
C2 C3 C4 121.6(4) . .
C5 C4 C3 119.2(5) . .
C4 C5 C6 120.9(5) . .
C4 C5 O3 115.8(5) . .
C6 C5 O3 123.0(5) . .
C5 C6 C7 119.0(5) . .
C2 C7 C6 121.0(5) . .
C13 C8 C9 120.7(5) . .
C13 C8 O3 123.4(5) . .
C9 C8 O3 115.7(5) . .
C8 C9 C10 119.1(5) . .
C11 C10 C9 121.3(5) . .
C10 C11 C12 118.5(4) . .
C10 C11 C14 121.5(4) . .
C12 C11 C14 120.0(4) . .
C13 C12 C11 120.3(5) . .
C8 C13 C12 120.1(5) . .
O5 C14 O4 119.2(4) . .
O5 C14 C11 119.8(4) . .
O4 C14 C11 121.0(4) . .
N1 C15 C16 123.8(4) . .
C15 C16 C17 119.2(4) . .
C18 C17 C16 117.2(4) . .
C18 C17 C20 120.9(4) . .
C16 C17 C20 122.0(4) . .
C17 C18 C19 119.9(4) . .
N1 C19 C18 123.4(4) . .
N2 C20 C17 119.5(4) . .
O6 C21 N3 122.8(4) . .
O6 C21 C22 120.6(4) . .
N3 C21 C22 116.6(4) . .
C26 C22 C23 118.1(4) . .
C26 C22 C21 125.3(4) . .
C23 C22 C21 116.7(4) . .
C24 C23 C22 119.2(4) . .
N4 C24 C23 123.7(4) . .
N4 C25 C26 124.0(4) . .
C22 C26 C25 118.6(4) . .

loop_
_geom_bond_atom_site_label_1
_geom_bond_atom_site_label_2
_geom_bond_distance
_geom_bond_site_symmetry_2
Co1 O1 1.996(3) .
Co1 O2 2.024(3) 3_565
Co1 O5 2.126(3) 4
Co1 N1 2.149(3) .
Co1 N4 2.155(3) 1_445
Co1 O4 2.303(3) 4
O1 C1 1.258(5) .
O2 C1 1.248(5) .
O3 C8 1.378(6) .
O3 C5 1.379(6) .
O4 C14 1.268(5) .
O5 C14 1.253(5) .
O6 C21 1.217(5) .
N1 C15 1.329(6) .
N1 C19 1.332(5) .
N2 C20 1.269(6) .
N2 N3 1.374(5) .
N3 C21 1.354(6) .
N4 C25 1.326(5) .
N4 C24 1.335(5) .
C1 C2 1.483(6) .
C2 C3 1.379(6) .
C2 C7 1.385(6) .
C3 C4 1.379(7) .
C4 C5 1.370(7) .
C5 C6 1.378(7) .
C6 C7 1.388(7) .
C8 C13 1.373(7) .
C8 C9 1.374(7) .
C9 C10 1.384(6) .
C10 C11 1.382(6) .
C11 C12 1.393(6) .
C11 C14 1.480(6) .
C12 C13 1.379(7) .
C15 C16 1.382(6) .
C16 C17 1.394(6) .
C17 C18 1.366(6) .
C17 C20 1.471(5) .
C18 C19 1.387(6) .
C21 C22 1.508(6) .
C22 C26 1.373(6) .
C22 C23 1.380(6) .
C23 C24 1.374(6) .
C25 C26 1.388(6) .

loop_
_platon_squeeze_void_nr
_platon_squeeze_void_average_x
_platon_squeeze_void_average_y
_platon_squeeze_void_average_z
_platon_squeeze_void_volume
_platon_squeeze_void_count_electrons
1 -0.009 0.033 0.114 25.7 -0.2
2 1.009 0.033 0.386 25.9 -0.3
3 -0.009 -0.033 0.614 26.0 -0.1
4 1.009 -0.033 0.886 26.2 -0.1
5 0.498 0.456 0.750 400.5 94.5
6 0.870 0.195 0.165 8.6 -0.1
7 0.130 0.195 0.335 8.1 -0.2
8 0.503 0.546 0.250 399.4 98.3
9 0.876 0.822 0.663 7.6 0.2
10 0.124 0.822 0.837 7.2 0.0
